data_7003941
loop_
_publ_author_name
'Yang, Xiaoping'
'Jones, Richard A.'
'Wong, Wai-Kwok'

_publ_section_title
;
 Pentanuclear tetra-decker luminescent lanthanide Schiff base complexes
;
_journal_issue 13
_journal_name_full 'Dalton Transactions'
_journal_page_first 1676
_journal_page_last 1678
_journal_paper_doi 10.1039/b801513a
_journal_year 2008
_chemical_formula_sum 'C88 H66 Br8 Eu5 N13 O38'
_chemical_formula_weight 3312.62
_chemical_name_systematic
;
?
;
_space_group_IT_number 2
_symmetry_cell_setting triclinic
_symmetry_space_group_name_Hall '-P 1'
_symmetry_space_group_name_H-M 'P -1'
_atom_sites_solution_hydrogens geom
_atom_sites_solution_primary direct
_atom_sites_solution_secondary difmap
_audit_creation_method SHELXL-97
_cell_angle_alpha 75.52(3)
_cell_angle_beta 87.75(4)
_cell_angle_gamma 74.48(3)
_cell_formula_units_Z 2
_cell_length_a 17.300(3)
_cell_length_b 18.267(4)
_cell_length_c 20.124(4)
_cell_measurement_reflns_used CCD
_cell_measurement_temperature 153(2)
_cell_volume 5930(2)
_computing_cell_refinement 'Collect software, Nonius B.V. 1998'
_computing_data_collection 'Collect software, Nonius B.V. 1998'
_computing_data_reduction
;
DENZO and Scalepack (Otwinoski and Minor, 1997)
;
_computing_molecular_graphics 'XL SHELXTL/PC, Siemens Analytical'
_computing_structure_refinement 'XL SHELXTL/PC, Siemens Analytical'
_computing_structure_solution
;

SIR97 - Altomare A., Burla M.C., Camalli M., Cascarano G.L., Giacovazzo C.,
Guagliardi A., Moliterni A.G.G., Polidori G.,Spagna R.
;
_diffrn_ambient_temperature 153(2)
_diffrn_measured_fraction_theta_full 0.998
_diffrn_measured_fraction_theta_max 0.998
_diffrn_measurement_device_type CCD
_diffrn_measurement_method \w-scans
_diffrn_radiation_monochromator graphite
_diffrn_radiation_source 'fine-focus sealed tube'
_diffrn_radiation_type MoK\a
_diffrn_radiation_wavelength 0.71073
_diffrn_reflns_av_R_equivalents 0.0427
_diffrn_reflns_av_sigmaI/netI 0.0964
_diffrn_reflns_limit_h_max 19
_diffrn_reflns_limit_h_min -20
_diffrn_reflns_limit_k_max 21
_diffrn_reflns_limit_k_min -19
_diffrn_reflns_limit_l_max 23
_diffrn_reflns_limit_l_min -23
_diffrn_reflns_number 33325
_diffrn_reflns_theta_full 25.00
_diffrn_reflns_theta_max 25.00
_diffrn_reflns_theta_min 2.92
_exptl_absorpt_coefficient_mu 5.381
_exptl_absorpt_correction_T_max 0.4798
_exptl_absorpt_correction_T_min 0.3244
_exptl_absorpt_correction_type gaussian
_exptl_absorpt_process_details
;
Absorption correction given as Gaussian
;
_exptl_crystal_colour Yellow
_exptl_crystal_density_diffrn 1.855
_exptl_crystal_density_method 'not measured'
_exptl_crystal_description Block
_exptl_crystal_F_000 3168
_exptl_crystal_size_max 0.27
_exptl_crystal_size_mid 0.21
_exptl_crystal_size_min 0.16
_refine_diff_density_max 3.252
_refine_diff_density_min -1.835
_refine_diff_density_rms 0.243
_refine_ls_extinction_coef 0.0079(3)
_refine_ls_extinction_method SHELXL
_refine_ls_goodness_of_fit_ref 1.060
_refine_ls_hydrogen_treatment constr
_refine_ls_matrix_type full
_refine_ls_number_parameters 1432
_refine_ls_number_reflns 20848
_refine_ls_number_restraints 954
_refine_ls_restrained_S_all 1.088
_refine_ls_R_factor_all 0.1452
_refine_ls_R_factor_gt 0.0775
_refine_ls_shift/su_max 0.013
_refine_ls_shift/su_mean 0.000
_refine_ls_structure_factor_coef Fsqd
_refine_ls_weighting_details 'calc w=1/[\s^2^(Fo^2^)+(0.0638P)^2^+1.2517P] where P=(Fo^2^+2Fc^2^)/3'
_refine_ls_weighting_scheme calc
_refine_ls_wR_factor_gt 0.2127
_refine_ls_wR_factor_ref 0.2485
_reflns_number_gt 11849
_reflns_number_total 20848
_reflns_threshold_expression >2sigma(I)
_cod_data_source_file b801513a.txt
_cod_data_source_block Complex-1
_cod_depositor_comments
;
The following automatic conversions were performed:
'_symmetry_cell_setting' value 'Triclinic' changed to 'triclinic'
according to '/home/saulius/struct/CIF-dictionaries/cif_core.dic'
dictionary named 'cif_core.dic' version 2.4.1 from
2010-06-29.

'_exptl_absorpt_correction_type' value 'Gaussian' changed to
'gaussian' according to
'/home/saulius/struct/CIF-dictionaries/cif_core.dic' dictionary named
'cif_core.dic' version 2.4.1 from 2010-06-29.

Automatic conversion script
Id: cif_fix_enum 1527 2010-12-29 10:47:43Z saulius 
;
_cod_original_sg_symbol_H-M P-1
_cod_database_code 7003941

loop_
_symmetry_equiv_pos_as_xyz
'x, y, z'
'-x, -y, -z'

loop_
_atom_site_label
_atom_site_type_symbol
_atom_site_fract_x
_atom_site_fract_y
_atom_site_fract_z
_atom_site_U_iso_or_equiv
_atom_site_adp_type
_atom_site_occupancy
_atom_site_symmetry_multiplicity
_atom_site_calc_flag
_atom_site_refinement_flags
_atom_site_disorder_assembly
_atom_site_disorder_group
Eu1 Eu 0.78193(6) 0.23334(6) 0.68250(5) 0.0610(3) Uani 1 1 d U . .
Eu2 Eu 0.77579(5) 0.21018(5) 0.50525(4) 0.0472(2) Uani 1 1 d U . .
Eu3 Eu 0.74355(4) 0.29639(5) 0.30603(4) 0.0405(2) Uani 1 1 d U . .
Eu4 Eu 0.74881(4) 0.47485(5) 0.15227(4) 0.0433(2) Uani 1 1 d U . .
Eu5 Eu 0.82786(5) 0.64645(6) 0.07923(5) 0.0643(3) Uani 1 1 d U . .
Br1 Br 0.6130(3) -0.1133(4) 0.7514(3) 0.1245(17) Uani 0.75 1 d PDU . .
Br1' Br 0.6635(11) -0.1499(10) 0.7669(10) 0.165(7) Uani 0.25 1 d PDU . .
Br2 Br 1.19985(13) 0.25992(16) 0.59364(18) 0.1107(10) Uani 1 1 d U . .
Br11 Br 0.5363(9) -0.0249(9) 0.3959(7) 0.099(4) Uani 0.25 1 d PU . .
Br22 Br 0.5774(3) -0.0671(3) 0.4222(3) 0.0966(13) Uani 0.75 1 d PU . .
Br2X Br 1.08012(11) 0.44566(13) 0.42001(10) 0.0690(6) Uani 1 1 d U . .
Br1Y Br 0.75735(16) 0.14807(15) -0.01408(11) 0.0908(7) Uani 1 1 d U . .
Br2Y Br 0.61967(12) 0.66253(14) 0.44797(12) 0.0819(7) Uani 1 1 d U . .
Br1Z Br 0.76967(14) 0.5296(2) -0.24735(10) 0.1058(9) Uani 1 1 d U . .
Br2Z Br 0.51717(15) 0.84403(16) 0.29069(13) 0.0940(7) Uani 1 1 d U . .
N1 N 0.8158(8) 0.0641(8) 0.5165(6) 0.051(3) Uani 1 1 d U . .
N2 N 0.9194(8) 0.1492(8) 0.4807(6) 0.050(3) Uani 1 1 d U . .
N3 N 0.6606(12) 0.3672(12) 0.7005(10) 0.092(5) Uani 1 1 d U . .
N4 N 0.6441(9) 0.3426(9) 0.5390(8) 0.060(4) Uani 1 1 d U . .
O1 O 0.7055(8) 0.1371(7) 0.7428(6) 0.066(3) Uani 1 1 d U . .
O2 O 0.7624(7) 0.1448(7) 0.6203(6) 0.061(3) Uani 1 1 d U . .
O3 O 0.8629(6) 0.2347(7) 0.5812(5) 0.054(3) Uani 1 1 d U . .
O4 O 0.9007(7) 0.2949(7) 0.6744(6) 0.064(3) Uani 1 1 d U . .
O5 O 0.8919(9) 0.1215(9) 0.7271(8) 0.092(4) Uani 1 1 d U . .
O6 O 0.7984(10) 0.2338(10) 0.7995(8) 0.101(5) Uani 1 1 d U . .
H6A H 0.8411 0.2023 0.8152 0.151 Uiso 1 1 d . . .
O7 O 0.7302(8) 0.3730(8) 0.6828(7) 0.072(3) Uani 1 1 d U . .
O8 O 0.6479(8) 0.2994(9) 0.7148(7) 0.085(4) Uani 1 1 d U . .
O9 O 0.6077(11) 0.4257(11) 0.7028(9) 0.115(5) Uani 1 1 d U . .
O10 O 0.7022(8) 0.2926(8) 0.5761(6) 0.072(3) Uani 1 1 d U . .
O11 O 0.6409(9) 0.3288(9) 0.4815(7) 0.065(4) Uani 1 1 d U . .
O12 O 0.5961(10) 0.4015(10) 0.5549(8) 0.100(5) Uani 1 1 d U . .
N1X N 0.7984(7) 0.1635(7) 0.2783(6) 0.042(3) Uani 1 1 d U . .
N2X N 0.8913(7) 0.2547(7) 0.2874(6) 0.041(3) Uani 1 1 d U . .
O1X O 0.6424(7) 0.1650(7) 0.5024(6) 0.056(3) Uani 1 1 d U . .
O2X O 0.7300(6) 0.1966(6) 0.4008(5) 0.044(2) Uani 1 1 d U . .
O3X O 0.8076(6) 0.3014(6) 0.4054(5) 0.041(2) Uani 1 1 d U . .
O4X O 0.7953(6) 0.3990(6) 0.4832(5) 0.047(3) Uani 1 1 d U . .
N1Y N 0.6253(7) 0.2689(8) 0.2546(6) 0.047(3) Uani 1 1 d U . .
N2Y N 0.6049(8) 0.3660(8) 0.3373(6) 0.049(3) Uani 1 1 d U . .
O1Y O 0.8202(6) 0.3721(6) 0.0801(5) 0.048(3) Uani 1 1 d U . .
O2Y O 0.7346(5) 0.3463(6) 0.1869(5) 0.041(2) Uani 1 1 d U . .
O3Y O 0.7359(5) 0.4300(6) 0.2756(5) 0.039(2) Uani 1 1 d U . .
O4Y O 0.8291(6) 0.5181(6) 0.2947(5) 0.045(2) Uani 1 1 d U . .
N1Z N 0.6492(7) 0.4734(8) 0.0660(6) 0.048(3) Uani 1 1 d U . .
N2Z N 0.6019(7) 0.5320(8) 0.1721(6) 0.049(3) Uani 1 1 d U . .
N3Z N 0.9960(9) 0.6224(10) 0.1147(8) 0.071(4) Uani 1 1 d U . .
N4Z N 0.9256(9) 0.4571(10) 0.1796(8) 0.063(4) Uani 1 1 d U . .
O1Z O 0.8559(7) 0.6255(8) -0.0414(6) 0.069(3) Uani 1 1 d U . .
O2Z O 0.7697(6) 0.5558(7) 0.0445(5) 0.057(3) Uani 1 1 d U . .
O3Z O 0.7282(6) 0.6068(6) 0.1563(5) 0.050(3) Uani 1 1 d U . .
O4Z O 0.7771(7) 0.7257(7) 0.1655(6) 0.062(3) Uani 1 1 d U . .
O5Z O 0.8588(10) 0.7680(10) 0.0253(9) 0.107(5) Uani 1 1 d U . .
O6Z O 0.7095(10) 0.7344(10) 0.0228(8) 0.108(5) Uani 1 1 d U . .
H6ZA H 0.6737 0.7120 0.0269 0.162 Uiso 1 1 calc R . .
O7Z O 0.9389(7) 0.6515(8) 0.1517(6) 0.072(3) Uani 1 1 d U . .
O8Z O 0.9745(7) 0.6051(8) 0.0628(6) 0.072(3) Uani 1 1 d U . .
O9Z O 1.0666(9) 0.6132(10) 0.1305(8) 0.097(5) Uani 1 1 d U . .
O10Z O 0.8731(7) 0.5170(8) 0.1503(6) 0.065(3) Uani 1 1 d U . .
O11Z O 0.9017(8) 0.3965(9) 0.1921(7) 0.080(4) Uani 1 1 d U . .
O12Z O 0.9956(8) 0.4565(8) 0.1934(7) 0.079(4) Uani 1 1 d U . .
C1 C 0.6731(14) 0.1310(15) 0.8089(11) 0.094(7) Uani 1 1 d U . .
H1A H 0.7030 0.0835 0.8397 0.141 Uiso 1 1 calc R . .
H1B H 0.6180 0.1302 0.8066 0.141 Uiso 1 1 calc R . .
H1C H 0.6761 0.1752 0.8253 0.141 Uiso 1 1 calc R . .
C2 C 0.7023(12) 0.0778(12) 0.7141(10) 0.074(5) Uani 1 1 d U . .
C3 C 0.6687(15) 0.0174(15) 0.7461(13) 0.097(7) Uani 1 1 d U . .
H3A H 0.6489 0.0140 0.7901 0.117 Uiso 1 1 calc R . .
C4 C 0.6655(15) -0.0377(15) 0.7103(13) 0.095(7) Uani 1 1 d U . .
C5 C 0.7054(14) -0.0364(14) 0.6500(12) 0.091(7) Uani 1 1 d U . .
H5B H 0.7075 -0.0768 0.6289 0.109 Uiso 1 1 calc R . .
C6 C 0.7424(13) 0.0203(12) 0.6186(10) 0.075(5) Uani 1 1 d U . .
C7 C 0.7344(12) 0.0831(11) 0.6485(9) 0.062(5) Uani 1 1 d U . .
C8 C 0.7917(12) 0.0103(12) 0.5614(10) 0.068(5) Uani 1 1 d U . .
H8A H 0.8085 -0.0403 0.5553 0.082 Uiso 1 1 calc R . .
C9 C 0.8701(11) 0.0434(10) 0.4637(9) 0.058(4) Uani 1 1 d U . .
C10 C 0.8683(12) -0.0135(11) 0.4296(9) 0.064(5) Uani 1 1 d U . .
H10A H 0.8317 -0.0433 0.4422 0.077 Uiso 1 1 calc R . .
C11 C 0.9187(12) -0.0258(12) 0.3789(10) 0.071(5) Uani 1 1 d U . .
H11A H 0.9154 -0.0625 0.3552 0.085 Uiso 1 1 calc R . .
C12 C 0.9754(13) 0.0156(12) 0.3618(10) 0.072(5) Uani 1 1 d U . .
H12A H 1.0135 0.0033 0.3296 0.087 Uiso 1 1 calc R . .
C13 C 0.9758(11) 0.0759(11) 0.3926(9) 0.064(5) Uani 1 1 d U . .
H13A H 1.0110 0.1069 0.3782 0.077 Uiso 1 1 calc R . .
C14 C 0.9249(10) 0.0888(10) 0.4432(8) 0.051(4) Uani 1 1 d U . .
C15 C 0.9820(11) 0.1659(10) 0.4903(9) 0.057(4) Uani 1 1 d U . .
H15A H 1.0261 0.1463 0.4658 0.068 Uiso 1 1 calc R . .
C16 C 0.9946(10) 0.2133(10) 0.5360(9) 0.056(4) Uani 1 1 d U . .
C17 C 1.0727(10) 0.2226(10) 0.5382(9) 0.061(5) Uani 1 1 d U . .
H17A H 1.1102 0.2073 0.5066 0.073 Uiso 1 1 calc R . .
C18 C 1.0922(11) 0.2546(11) 0.5880(10) 0.063(5) Uani 1 1 d U . .
C19 C 1.0378(11) 0.2783(10) 0.6341(10) 0.062(5) Uani 1 1 d U . .
H19A H 1.0532 0.2975 0.6686 0.075 Uiso 1 1 calc R . .
C20 C 0.9601(10) 0.2741(10) 0.6298(9) 0.055(4) Uani 1 1 d U . .
C21 C 0.9355(9) 0.2393(10) 0.5799(8) 0.050(4) Uani 1 1 d U . .
C22 C 0.9154(12) 0.3369(12) 0.7231(10) 0.075(5) Uani 1 1 d U . .
H22A H 0.9626 0.3548 0.7108 0.113 Uiso 1 1 calc R . .
H22B H 0.9231 0.3026 0.7684 0.113 Uiso 1 1 calc R . .
H22C H 0.8702 0.3812 0.7223 0.113 Uiso 1 1 calc R . .
C1X C 0.5791(10) 0.1642(11) 0.5524(9) 0.062(5) Uani 1 1 d U . .
H1XA H 0.5387 0.1443 0.5372 0.093 Uiso 1 1 calc R . .
H1XB H 0.5554 0.2165 0.5569 0.093 Uiso 1 1 calc R . .
H1XC H 0.6014 0.1311 0.5960 0.093 Uiso 1 1 calc R . .
C2X C 0.6446(9) 0.1221(10) 0.4559(8) 0.049(4) Uani 1 1 d U . .
C3X C 0.6060(13) 0.0652(13) 0.4625(11) 0.080(6) Uani 1 1 d U . .
H3XA H 0.5730 0.0546 0.4992 0.096 Uiso 1 1 calc R . .
C4X C 0.6178(13) 0.0218(13) 0.4106(11) 0.080(6) Uani 1 1 d U . .
C5X C 0.6693(12) 0.0400(12) 0.3553(10) 0.073(5) Uani 1 1 d U . .
H5XA H 0.6769 0.0123 0.3215 0.087 Uiso 1 1 calc R . .
C6X C 0.7075(10) 0.0971(10) 0.3510(8) 0.050(4) Uani 1 1 d U . .
C7X C 0.6926(10) 0.1416(10) 0.3995(8) 0.055(4) Uani 1 1 d U . .
C8X C 0.7702(9) 0.1028(10) 0.2988(8) 0.048(4) Uani 1 1 d U . .
H8XA H 0.7905 0.0603 0.2797 0.058 Uiso 1 1 calc R . .
C9X C 0.8611(9) 0.1605(9) 0.2326(7) 0.045(4) Uani 1 1 d U . .
C10X C 0.8782(9) 0.1167(9) 0.1854(7) 0.045(4) Uani 1 1 d U . .
H10B H 0.8468 0.0831 0.1832 0.055 Uiso 1 1 calc R . .
C11X C 0.9386(10) 0.1204(10) 0.1422(8) 0.056(4) Uani 1 1 d U . .
H11B H 0.9484 0.0899 0.1106 0.067 Uiso 1 1 calc R . .
C12X C 0.9871(10) 0.1697(10) 0.1441(8) 0.055(4) Uani 1 1 d U . .
H12B H 1.0281 0.1734 0.1131 0.066 Uiso 1 1 calc R . .
C13X C 0.9732(9) 0.2129(10) 0.1929(8) 0.050(4) Uani 1 1 d U . .
H13B H 1.0061 0.2447 0.1961 0.060 Uiso 1 1 calc R . .
C14X C 0.9102(8) 0.2086(9) 0.2367(7) 0.039(3) Uani 1 1 d U . .
C15X C 0.9473(9) 0.2725(9) 0.3149(7) 0.042(4) Uani 1 1 d U . .
H15B H 0.9997 0.2513 0.3034 0.051 Uiso 1 1 calc R . .
C16X C 0.9362(9) 0.3232(9) 0.3628(8) 0.046(4) Uani 1 1 d U . .
C17X C 0.9981(8) 0.3539(9) 0.3686(7) 0.041(3) Uani 1 1 d U . .
H17B H 1.0434 0.3430 0.3426 0.049 Uiso 1 1 calc R . .
C18X C 0.9938(9) 0.4000(10) 0.4119(8) 0.047(4) Uani 1 1 d U . .
C19X C 0.9274(9) 0.4173(9) 0.4523(7) 0.044(4) Uani 1 1 d U . .
H19B H 0.9256 0.4486 0.4827 0.053 Uiso 1 1 calc R . .
C20X C 0.8651(9) 0.3867(9) 0.4457(8) 0.043(4) Uani 1 1 d U . .
C21X C 0.8680(9) 0.3364(9) 0.4043(8) 0.045(4) Uani 1 1 d U . .
C22X C 0.7877(10) 0.4490(11) 0.5291(8) 0.058(4) Uani 1 1 d U . .
H22D H 0.7374 0.4524 0.5515 0.086 Uiso 1 1 calc R . .
H22E H 0.7899 0.5004 0.5036 0.086 Uiso 1 1 calc R . .
H22F H 0.8308 0.4277 0.5628 0.086 Uiso 1 1 calc R . .
C1Y C 0.8845(9) 0.3771(10) 0.0327(8) 0.050(4) Uani 1 1 d U . .
H1YA H 0.9267 0.3293 0.0445 0.075 Uiso 1 1 calc R . .
H1YB H 0.9049 0.4203 0.0353 0.075 Uiso 1 1 calc R . .
H1YC H 0.8645 0.3850 -0.0131 0.075 Uiso 1 1 calc R . .
C2Y C 0.7811(8) 0.3136(9) 0.0838(7) 0.039(3) Uani 1 1 d U . .
C3Y C 0.7891(10) 0.2694(10) 0.0375(8) 0.057(4) Uani 1 1 d U . .
H3YA H 0.8236 0.2749 0.0011 0.068 Uiso 1 1 calc R . .
C4Y C 0.7441(10) 0.2162(11) 0.0469(9) 0.057(4) Uani 1 1 d U . .
C5Y C 0.6924(11) 0.2070(11) 0.0995(9) 0.060(5) Uani 1 1 d U . .
H5YA H 0.6610 0.1723 0.1026 0.072 Uiso 1 1 calc R . .
C6Y C 0.6869(10) 0.2502(10) 0.1488(8) 0.051(4) Uani 1 1 d U . .
C7Y C 0.7348(9) 0.3018(10) 0.1406(8) 0.047(4) Uani 1 1 d U . .
C8Y C 0.6252(9) 0.2457(9) 0.2004(8) 0.047(4) Uani 1 1 d U . .
H8YA H 0.5838 0.2247 0.1930 0.057 Uiso 1 1 calc R . .
C9Y C 0.5586(10) 0.2681(11) 0.2998(8) 0.055(4) Uani 1 1 d U . .
C10Y C 0.5076(11) 0.2195(12) 0.3058(9) 0.066(5) Uani 1 1 d U . .
H10C H 0.5172 0.1811 0.2813 0.079 Uiso 1 1 calc R . .
C11Y C 0.4438(11) 0.2283(12) 0.3475(10) 0.068(5) Uani 1 1 d U . .
H11C H 0.4063 0.2000 0.3478 0.082 Uiso 1 1 calc R . .
C12Y C 0.4346(12) 0.2796(13) 0.3893(11) 0.081(6) Uani 1 1 d U . .
H12C H 0.3927 0.2825 0.4199 0.097 Uiso 1 1 calc R . .
C13Y C 0.4853(10) 0.3261(11) 0.3871(9) 0.059(4) Uani 1 1 d U . .
H13C H 0.4773 0.3607 0.4151 0.071 Uiso 1 1 calc R . .
C14Y C 0.5487(10) 0.3212(11) 0.3427(9) 0.056(4) Uani 1 1 d U . .
C15Y C 0.5862(9) 0.4310(10) 0.3504(8) 0.046(4) Uani 1 1 d U . .
H15C H 0.5328 0.4495 0.3607 0.055 Uiso 1 1 calc R . .
C16Y C 0.6380(8) 0.4829(9) 0.3517(7) 0.042(4) Uani 1 1 d U . .
C17Y C 0.6102(9) 0.5390(10) 0.3896(8) 0.049(4) Uani 1 1 d U . .
H17C H 0.5600 0.5446 0.4093 0.059 Uiso 1 1 calc R . .
C18Y C 0.6565(10) 0.5842(10) 0.3971(8) 0.051(4) Uani 1 1 d U . .
C19Y C 0.7311(9) 0.5804(10) 0.3674(8) 0.049(4) Uani 1 1 d U . .
H19C H 0.7621 0.6127 0.3739 0.058 Uiso 1 1 calc R . .
C20Y C 0.7579(9) 0.5261(9) 0.3274(7) 0.044(4) Uani 1 1 d U . .
C21Y C 0.7096(8) 0.4780(9) 0.3173(7) 0.040(3) Uani 1 1 d U . .
C22Y C 0.8784(9) 0.5689(10) 0.3000(8) 0.047(4) Uani 1 1 d U . .
H22G H 0.9265 0.5564 0.2750 0.070 Uiso 1 1 calc R . .
H22H H 0.8921 0.5617 0.3474 0.070 Uiso 1 1 calc R . .
H22I H 0.8493 0.6225 0.2812 0.070 Uiso 1 1 calc R . .
C1Z C 0.9074(12) 0.6646(13) -0.0895(10) 0.083(6) Uani 1 1 d U . .
H1ZA H 0.9344 0.6306 -0.1175 0.124 Uiso 1 1 calc R . .
H1ZB H 0.9463 0.6764 -0.0641 0.124 Uiso 1 1 calc R . .
H1ZC H 0.8750 0.7124 -0.1182 0.124 Uiso 1 1 calc R . .
C2Z C 0.8136(10) 0.5837(11) -0.0671(9) 0.059(4) Uani 1 1 d U . .
C3Z C 0.8152(11) 0.5817(12) -0.1365(9) 0.069(5) Uani 1 1 d U . .
H3ZA H 0.8463 0.6069 -0.1680 0.082 Uiso 1 1 calc R . .
C4Z C 0.7682(12) 0.5403(12) -0.1548(9) 0.069(5) Uani 1 1 d U . .
C5Z C 0.7186(10) 0.5040(12) -0.1108(9) 0.063(5) Uani 1 1 d U . .
H5ZB H 0.6876 0.4766 -0.1259 0.076 Uiso 1 1 calc R . .
C6Z C 0.7167(10) 0.5102(11) -0.0413(8) 0.059(4) Uani 1 1 d U . .
C7Z C 0.7660(10) 0.5498(10) -0.0191(8) 0.054(4) Uani 1 1 d U . .
C8Z C 0.6553(10) 0.4808(11) -0.0004(9) 0.062(5) Uani 1 1 d U . .
H8ZA H 0.6179 0.4663 -0.0226 0.075 Uiso 1 1 calc R . .
C9Z C 0.5805(9) 0.4551(10) 0.1000(8) 0.050(4) Uani 1 1 d U . .
C10Z C 0.5417(10) 0.4048(11) 0.0817(9) 0.064(5) Uani 1 1 d U . .
H10D H 0.5582 0.3847 0.0438 0.077 Uiso 1 1 calc R . .
C11Z C 0.4776(11) 0.3843(12) 0.1207(10) 0.069(5) Uani 1 1 d U . .
H11D H 0.4509 0.3516 0.1082 0.083 Uiso 1 1 calc R . .
C12Z C 0.4553(10) 0.4133(11) 0.1769(9) 0.060(5) Uani 1 1 d U . .
H12D H 0.4134 0.3995 0.2028 0.072 Uiso 1 1 calc R . .
C13Z C 0.4946(10) 0.4640(11) 0.1971(9) 0.059(4) Uani 1 1 d U . .
H13D H 0.4789 0.4835 0.2354 0.071 Uiso 1 1 calc R . .
C14Z C 0.5576(9) 0.4835(9) 0.1570(8) 0.044(4) Uani 1 1 d U . .
C15Z C 0.5667(10) 0.5906(11) 0.1973(8) 0.059(4) Uani 1 1 d U . .
H15D H 0.5133 0.5955 0.2087 0.070 Uiso 1 1 calc R . .
C16Z C 0.6026(9) 0.6497(10) 0.2097(8) 0.048(4) Uani 1 1 d U . .
C17Z C 0.5549(10) 0.7069(10) 0.2407(9) 0.057(4) Uani 1 1 d U . .
H17D H 0.5043 0.7031 0.2556 0.068 Uiso 1 1 calc R . .
C18Z C 0.5814(11) 0.7672(11) 0.2493(9) 0.063(5) Uani 1 1 d U . .
C19Z C 0.6556(10) 0.7754(11) 0.2255(9) 0.059(4) Uani 1 1 d U . .
H19D H 0.6730 0.8175 0.2310 0.070 Uiso 1 1 calc R . .
C20Z C 0.7023(10) 0.7232(10) 0.1947(9) 0.055(4) Uani 1 1 d U . .
C21Z C 0.6775(9) 0.6585(10) 0.1863(8) 0.050(4) Uani 1 1 d U . .
C22Z C 0.8065(12) 0.7887(12) 0.1776(11) 0.078(6) Uani 1 1 d U . .
H22J H 0.8092 0.7842 0.2260 0.118 Uiso 1 1 calc R . .
H22K H 0.7706 0.8383 0.1555 0.118 Uiso 1 1 calc R . .
H22L H 0.8590 0.7854 0.1591 0.118 Uiso 1 1 calc R . .
N5 N 0.854(3) 0.9202(19) -0.2232(19) 0.124(15) Uani 0.50 1 d PDU . .
O13 O 0.856(2) 0.9799(18) -0.2004(18) 0.118(11) Uani 0.50 1 d PDU . .
O14 O 0.8264(17) 0.8636(17) -0.1883(14) 0.090(8) Uani 0.50 1 d PDU . .
O15 O 0.882(3) 0.913(3) -0.2822(17) 0.160(16) Uani 0.50 1 d PDU . .
N5' N 0.8890(15) 0.919(2) 0.2059(18) 0.115(14) Uani 0.50 1 d PDU . .
O13' O 0.8240(19) 0.9345(19) 0.2391(16) 0.104(10) Uani 0.50 1 d PDU . .
O14' O 0.9607(14) 0.8785(14) 0.2245(13) 0.064(6) Uani 0.50 1 d PDU . .
O15' O 0.878(3) 0.946(2) 0.1408(18) 0.136(13) Uani 0.50 1 d PDU . .
O1W O 0.5623(16) 0.6870(17) 0.0214(13) 0.184(10) Uani 1 1 d U . .
O2W O 0.5916(18) 0.3404(18) 0.9198(15) 0.208(11) Uani 1 1 d U . .
O3W O 1.176(3) 0.187(3) 0.403(2) 0.144(14) Uani 0.50 1 d PU . .
O3W' O 0.901(3) 0.981(3) -0.054(2) 0.158(16) Uani 0.50 1 d PU . .

loop_
_atom_site_aniso_label
_atom_site_aniso_U_11
_atom_site_aniso_U_22
_atom_site_aniso_U_33
_atom_site_aniso_U_23
_atom_site_aniso_U_13
_atom_site_aniso_U_12
Eu1 0.0658(6) 0.0795(7) 0.0516(5) -0.0341(5) 0.0223(4) -0.0290(5)
Eu2 0.0605(5) 0.0595(6) 0.0360(4) -0.0244(4) 0.0208(4) -0.0316(4)
Eu3 0.0424(4) 0.0571(5) 0.0347(4) -0.0245(4) 0.0166(3) -0.0247(4)
Eu4 0.0372(4) 0.0608(5) 0.0374(4) -0.0201(4) 0.0148(3) -0.0171(4)
Eu5 0.0545(5) 0.0888(7) 0.0548(6) -0.0205(5) 0.0212(4) -0.0283(5)
Br1 0.150(4) 0.162(4) 0.121(3) -0.070(3) 0.069(3) -0.117(4)
Br1' 0.244(12) 0.131(9) 0.129(9) -0.004(6) 0.073(9) -0.102(9)
Br2 0.0583(12) 0.1079(19) 0.198(3) -0.084(2) 0.0271(15) -0.0369(13)
Br11 0.138(8) 0.112(8) 0.096(7) -0.050(6) 0.044(6) -0.096(7)
Br22 0.112(3) 0.102(3) 0.128(3) -0.074(3) 0.064(3) -0.082(2)
Br2X 0.0604(11) 0.0950(15) 0.0823(13) -0.0511(11) 0.0270(9) -0.0489(11)
Br1Y 0.1219(18) 0.1127(18) 0.0641(13) -0.0616(13) 0.0278(12) -0.0422(15)
Br2Y 0.0743(13) 0.1103(17) 0.0966(15) -0.0798(14) 0.0425(11) -0.0399(12)
Br1Z 0.0747(14) 0.193(3) 0.0471(11) -0.0498(15) 0.0145(10) -0.0143(16)
Br2Z 0.0938(16) 0.1057(18) 0.0993(16) -0.0643(14) 0.0463(13) -0.0249(13)
N1 0.064(7) 0.058(7) 0.040(6) -0.021(5) 0.011(5) -0.026(6)
N2 0.056(7) 0.052(7) 0.042(6) -0.016(5) 0.013(5) -0.013(6)
N3 0.091(9) 0.087(9) 0.092(9) -0.035(8) 0.031(7) -0.005(8)
N4 0.070(8) 0.062(8) 0.062(7) -0.033(6) 0.009(6) -0.024(6)
O1 0.082(7) 0.074(7) 0.051(6) -0.024(5) 0.023(5) -0.031(6)
O2 0.079(7) 0.067(7) 0.050(6) -0.021(5) 0.017(5) -0.035(6)
O3 0.056(6) 0.065(6) 0.048(6) -0.021(5) 0.012(5) -0.021(5)
O4 0.059(6) 0.077(7) 0.066(6) -0.037(6) -0.001(5) -0.019(5)
O5 0.095(8) 0.098(8) 0.089(8) -0.034(7) 0.001(6) -0.025(7)
O6 0.122(9) 0.114(9) 0.082(8) -0.038(7) 0.010(7) -0.047(7)
O7 0.070(7) 0.081(7) 0.074(7) -0.037(6) 0.034(6) -0.021(6)
O8 0.083(7) 0.090(8) 0.084(7) -0.028(6) 0.037(6) -0.026(6)
O9 0.104(9) 0.111(9) 0.121(9) -0.042(7) 0.034(7) -0.009(7)
O10 0.066(6) 0.090(8) 0.061(6) -0.022(6) 0.009(5) -0.019(6)
O11 0.074(8) 0.072(8) 0.055(7) -0.036(6) 0.010(6) -0.024(6)
O12 0.094(8) 0.105(9) 0.104(8) -0.040(7) 0.001(7) -0.020(7)
N1X 0.049(6) 0.044(6) 0.038(6) -0.016(5) 0.009(5) -0.015(5)
N2X 0.041(6) 0.047(6) 0.035(6) -0.013(5) 0.010(5) -0.011(5)
O1X 0.065(6) 0.066(6) 0.056(6) -0.033(5) 0.024(5) -0.036(5)
O2X 0.055(5) 0.052(6) 0.041(5) -0.024(4) 0.014(4) -0.031(5)
O3X 0.045(5) 0.045(5) 0.039(5) -0.015(4) 0.009(4) -0.020(4)
O4X 0.052(5) 0.066(6) 0.040(5) -0.032(5) 0.015(4) -0.027(5)
N1Y 0.055(6) 0.061(7) 0.038(6) -0.029(5) 0.018(5) -0.027(6)
N2Y 0.050(6) 0.061(7) 0.048(6) -0.026(6) 0.015(5) -0.025(6)
O1Y 0.043(5) 0.061(6) 0.041(5) -0.021(5) 0.020(4) -0.010(5)
O2Y 0.040(5) 0.055(6) 0.037(5) -0.024(4) 0.008(4) -0.016(4)
O3Y 0.038(5) 0.055(6) 0.033(5) -0.021(4) 0.009(4) -0.017(4)
O4Y 0.046(5) 0.051(6) 0.048(5) -0.025(4) 0.016(4) -0.018(4)
N1Z 0.042(6) 0.064(7) 0.041(6) -0.020(5) 0.012(5) -0.012(5)
N2Z 0.039(6) 0.062(7) 0.044(6) -0.012(6) 0.011(5) -0.014(5)
N3Z 0.055(7) 0.091(9) 0.068(8) -0.023(7) 0.010(6) -0.021(7)
N4Z 0.061(7) 0.071(8) 0.060(7) -0.020(6) 0.014(6) -0.020(7)
O1Z 0.053(6) 0.096(8) 0.055(6) -0.006(6) 0.014(5) -0.027(6)
O2Z 0.054(6) 0.075(7) 0.044(5) -0.016(5) 0.013(5) -0.019(5)
O3Z 0.045(5) 0.056(6) 0.054(6) -0.021(5) 0.017(4) -0.015(5)
O4Z 0.055(6) 0.064(6) 0.069(6) -0.019(5) 0.019(5) -0.019(5)
O5Z 0.108(8) 0.107(9) 0.109(9) -0.015(7) 0.027(7) -0.046(7)
O6Z 0.109(9) 0.111(9) 0.101(8) -0.019(7) 0.008(7) -0.034(7)
O7Z 0.062(6) 0.097(8) 0.065(6) -0.034(6) 0.020(5) -0.023(6)
O8Z 0.062(6) 0.105(8) 0.058(6) -0.029(6) 0.011(5) -0.031(6)
O9Z 0.082(8) 0.123(9) 0.102(8) -0.048(7) 0.010(7) -0.033(7)
O10Z 0.044(6) 0.072(7) 0.071(7) -0.008(6) 0.004(5) -0.011(5)
O11Z 0.078(7) 0.081(7) 0.084(7) -0.015(6) 0.016(6) -0.031(6)
O12Z 0.062(7) 0.090(8) 0.083(7) -0.015(6) 0.007(6) -0.024(6)
C1 0.099(10) 0.106(11) 0.082(10) -0.030(8) 0.025(8) -0.033(8)
C2 0.078(9) 0.077(9) 0.073(9) -0.015(7) 0.016(7) -0.036(8)
C3 0.108(11) 0.107(11) 0.091(10) -0.035(8) 0.011(8) -0.044(9)
C4 0.103(10) 0.095(10) 0.094(10) -0.028(8) 0.022(8) -0.038(8)
C5 0.107(10) 0.094(10) 0.085(10) -0.028(8) 0.015(8) -0.044(8)
C6 0.090(9) 0.078(9) 0.070(9) -0.021(7) 0.018(7) -0.043(8)
C7 0.082(9) 0.068(9) 0.047(7) -0.025(7) 0.010(7) -0.032(7)
C8 0.083(9) 0.064(9) 0.066(9) -0.025(7) 0.008(7) -0.028(7)
C9 0.071(8) 0.056(8) 0.050(7) -0.021(6) 0.009(7) -0.016(7)
C10 0.080(9) 0.053(8) 0.057(8) -0.016(7) 0.009(7) -0.013(7)
C11 0.086(9) 0.065(9) 0.060(8) -0.026(7) 0.003(7) -0.011(7)
C12 0.085(9) 0.069(9) 0.058(8) -0.028(7) 0.014(7) -0.004(7)
C13 0.073(9) 0.061(8) 0.060(8) -0.023(7) 0.011(7) -0.013(7)
C14 0.063(8) 0.049(8) 0.042(7) -0.016(6) 0.011(6) -0.012(6)
C15 0.059(8) 0.054(8) 0.056(8) -0.015(6) 0.021(7) -0.014(7)
C16 0.055(8) 0.056(8) 0.059(8) -0.013(6) 0.009(6) -0.022(6)
C17 0.056(8) 0.056(8) 0.069(8) -0.012(7) 0.009(7) -0.015(7)
C18 0.058(8) 0.060(8) 0.079(9) -0.022(7) 0.010(7) -0.025(7)
C19 0.064(8) 0.057(8) 0.076(9) -0.029(7) 0.002(7) -0.021(7)
C20 0.053(7) 0.061(8) 0.057(8) -0.022(7) 0.003(6) -0.020(7)
C21 0.042(7) 0.054(8) 0.050(7) -0.015(6) 0.010(6) -0.005(6)
C22 0.075(9) 0.078(9) 0.078(9) -0.030(8) 0.001(7) -0.022(7)
C1X 0.064(8) 0.075(9) 0.062(8) -0.031(7) 0.024(7) -0.033(7)
C2X 0.056(7) 0.059(8) 0.046(7) -0.026(6) 0.018(6) -0.030(6)
C3X 0.081(9) 0.091(10) 0.085(9) -0.037(8) 0.017(7) -0.039(8)
C4X 0.085(9) 0.088(10) 0.087(10) -0.039(8) 0.017(8) -0.044(8)
C5X 0.084(9) 0.079(9) 0.069(9) -0.032(7) 0.022(7) -0.034(8)
C6X 0.061(8) 0.050(8) 0.049(7) -0.018(6) 0.016(6) -0.030(6)
C7X 0.064(8) 0.064(8) 0.050(7) -0.025(6) 0.014(6) -0.028(7)
C8X 0.059(8) 0.049(8) 0.043(7) -0.021(6) 0.006(6) -0.020(6)
C9X 0.048(7) 0.049(7) 0.038(7) -0.012(6) 0.010(6) -0.015(6)
C10X 0.050(7) 0.056(8) 0.037(7) -0.020(6) 0.013(6) -0.019(6)
C11X 0.061(8) 0.058(8) 0.052(8) -0.024(6) 0.017(6) -0.015(7)
C12X 0.064(8) 0.059(8) 0.046(7) -0.020(6) 0.016(6) -0.018(7)
C13X 0.049(7) 0.053(8) 0.054(7) -0.019(6) 0.009(6) -0.022(6)
C14X 0.039(6) 0.041(7) 0.035(6) -0.012(6) 0.008(5) -0.004(6)
C15X 0.042(7) 0.045(7) 0.042(7) -0.013(6) 0.012(6) -0.017(6)
C16X 0.040(7) 0.047(7) 0.052(7) -0.014(6) 0.009(6) -0.016(6)
C17X 0.038(6) 0.045(7) 0.042(7) -0.016(6) 0.007(5) -0.012(6)
C18X 0.042(7) 0.056(8) 0.051(7) -0.017(6) 0.001(6) -0.021(6)
C19X 0.050(7) 0.050(7) 0.038(7) -0.017(6) 0.005(6) -0.017(6)
C20X 0.048(7) 0.043(7) 0.046(7) -0.015(6) 0.007(6) -0.021(6)
C21X 0.048(7) 0.049(7) 0.042(7) -0.013(6) 0.007(6) -0.020(6)
C22X 0.061(8) 0.066(8) 0.052(8) -0.029(7) 0.013(6) -0.015(7)
C1Y 0.051(7) 0.053(8) 0.045(7) -0.015(6) 0.020(6) -0.012(6)
C2Y 0.039(6) 0.051(7) 0.032(6) -0.023(6) 0.010(5) -0.008(6)
C3Y 0.058(8) 0.063(8) 0.044(7) -0.016(6) 0.007(6) -0.006(7)
C4Y 0.063(8) 0.065(8) 0.054(8) -0.034(7) 0.006(6) -0.015(7)
C5Y 0.062(8) 0.068(9) 0.057(8) -0.026(7) 0.011(7) -0.020(7)
C6Y 0.052(7) 0.058(8) 0.047(7) -0.021(6) 0.006(6) -0.016(6)
C7Y 0.043(7) 0.055(8) 0.043(7) -0.016(6) 0.002(6) -0.010(6)
C8Y 0.044(7) 0.057(8) 0.051(7) -0.024(6) 0.008(6) -0.024(6)
C9Y 0.048(7) 0.069(8) 0.055(8) -0.026(7) 0.014(6) -0.019(7)
C10Y 0.064(8) 0.086(9) 0.067(8) -0.038(7) 0.015(7) -0.037(7)
C11Y 0.064(8) 0.087(9) 0.072(9) -0.037(7) 0.019(7) -0.038(7)
C12Y 0.070(9) 0.099(10) 0.085(9) -0.027(8) 0.028(7) -0.039(8)
C13Y 0.049(7) 0.077(9) 0.059(8) -0.028(7) 0.018(6) -0.024(7)
C14Y 0.049(7) 0.071(8) 0.057(8) -0.024(7) 0.014(6) -0.027(7)
C15Y 0.039(7) 0.061(8) 0.044(7) -0.021(6) 0.014(6) -0.017(6)
C16Y 0.039(7) 0.049(7) 0.043(7) -0.020(6) 0.009(6) -0.010(6)
C17Y 0.047(7) 0.062(8) 0.045(7) -0.025(6) 0.016(6) -0.017(6)
C18Y 0.057(8) 0.059(8) 0.045(7) -0.029(6) 0.011(6) -0.014(6)
C19Y 0.048(7) 0.057(8) 0.045(7) -0.024(6) 0.010(6) -0.012(6)
C20Y 0.041(7) 0.050(7) 0.040(7) -0.010(6) 0.014(6) -0.014(6)
C21Y 0.043(7) 0.043(7) 0.036(6) -0.014(6) 0.006(5) -0.014(6)
C22Y 0.038(7) 0.058(8) 0.050(7) -0.018(6) 0.012(6) -0.018(6)
C1Z 0.072(9) 0.100(10) 0.072(9) -0.004(8) 0.018(7) -0.035(8)
C2Z 0.052(8) 0.074(9) 0.053(8) -0.026(7) 0.010(6) -0.008(7)
C3Z 0.055(8) 0.082(9) 0.059(8) -0.010(7) 0.003(7) -0.009(7)
C4Z 0.066(8) 0.086(9) 0.052(8) -0.024(7) 0.007(7) -0.008(7)
C5Z 0.051(8) 0.085(9) 0.053(8) -0.024(7) 0.000(6) -0.009(7)
C6Z 0.052(7) 0.077(9) 0.045(7) -0.020(7) 0.012(6) -0.010(7)
C7Z 0.053(7) 0.067(8) 0.043(7) -0.013(6) 0.014(6) -0.019(7)
C8Z 0.057(8) 0.072(9) 0.062(8) -0.025(7) 0.008(7) -0.018(7)
C9Z 0.045(7) 0.057(8) 0.053(7) -0.017(6) 0.007(6) -0.019(6)
C10Z 0.055(8) 0.078(9) 0.060(8) -0.024(7) 0.003(7) -0.014(7)
C11Z 0.064(8) 0.080(9) 0.071(9) -0.033(7) -0.001(7) -0.017(7)
C12Z 0.047(7) 0.071(9) 0.062(8) -0.014(7) 0.009(6) -0.019(7)
C13Z 0.050(7) 0.073(9) 0.060(8) -0.023(7) -0.001(6) -0.019(7)
C14Z 0.044(7) 0.050(7) 0.044(7) -0.019(6) 0.000(6) -0.015(6)
C15Z 0.052(7) 0.073(9) 0.048(7) -0.015(7) 0.022(6) -0.014(7)
C16Z 0.040(7) 0.055(8) 0.050(7) -0.019(6) 0.009(6) -0.010(6)
C17Z 0.053(7) 0.061(8) 0.058(8) -0.022(7) 0.022(6) -0.015(7)
C18Z 0.067(8) 0.068(9) 0.055(8) -0.027(7) 0.011(7) -0.010(7)
C19Z 0.056(8) 0.062(8) 0.058(8) -0.019(7) 0.013(7) -0.014(7)
C20Z 0.046(7) 0.057(8) 0.061(8) -0.012(7) 0.009(6) -0.019(6)
C21Z 0.047(7) 0.054(8) 0.046(7) -0.010(6) 0.007(6) -0.011(6)
C22Z 0.070(9) 0.077(9) 0.090(10) -0.020(8) 0.015(8) -0.026(8)
N5 0.121(17) 0.126(18) 0.127(18) -0.031(10) -0.010(10) -0.034(11)
O13 0.115(14) 0.113(14) 0.116(14) -0.023(10) -0.003(9) -0.019(10)
O14 0.078(11) 0.084(12) 0.096(12) -0.007(9) 0.004(9) -0.017(9)
O15 0.150(18) 0.167(19) 0.154(19) -0.030(10) 0.003(10) -0.035(11)
N5' 0.122(16) 0.109(16) 0.123(17) -0.031(10) -0.002(10) -0.040(10)
O13' 0.122(13) 0.093(13) 0.108(13) -0.044(9) 0.013(9) -0.031(9)
O14' 0.061(10) 0.058(10) 0.077(10) -0.020(8) -0.009(8) -0.018(8)
O15' 0.152(16) 0.130(16) 0.130(16) -0.041(10) 0.011(10) -0.038(10)
O1W 0.191(13) 0.196(13) 0.174(13) -0.061(9) -0.006(9) -0.052(9)
O2W 0.204(14) 0.210(14) 0.197(14) -0.027(9) -0.038(9) -0.049(10)
O3W 0.142(17) 0.139(17) 0.143(17) -0.037(10) 0.023(10) -0.024(10)
O3W' 0.161(18) 0.153(18) 0.164(18) -0.049(11) 0.021(10) -0.039(10)

loop_
_atom_type_symbol
_atom_type_description
_atom_type_scat_dispersion_real
_atom_type_scat_dispersion_imag
_atom_type_scat_source
C C 0.0033 0.0016 'International Tables Vol C Tables 4.2.6.8 and 6.1.1.4'
H H 0.0000 0.0000 'International Tables Vol C Tables 4.2.6.8 and 6.1.1.4'
N N 0.0061 0.0033 'International Tables Vol C Tables 4.2.6.8 and 6.1.1.4'
O O 0.0106 0.0060 'International Tables Vol C Tables 4.2.6.8 and 6.1.1.4'
Br Br -0.2901 2.4595 'International Tables Vol C Tables 4.2.6.8 and 6.1.1.4'
Eu Eu -0.1578 3.6682 'International Tables Vol C Tables 4.2.6.8 and 6.1.1.4'

loop_
_geom_angle_atom_site_label_1
_geom_angle_atom_site_label_2
_geom_angle_atom_site_label_3
_geom_angle
_geom_angle_site_symmetry_1
_geom_angle_site_symmetry_3
_geom_angle_publ_flag
O2 Eu1 O6 137.6(5) . . ?
O2 Eu1 O5 79.2(5) . . ?
O6 Eu1 O5 75.1(5) . . ?
O2 Eu1 O3 67.5(4) . . ?
O6 Eu1 O3 137.6(5) . . ?
O5 Eu1 O3 80.3(5) . . ?
O2 Eu1 O10 64.2(4) . . ?
O6 Eu1 O10 146.9(5) . . ?
O5 Eu1 O10 137.8(5) . . ?
O3 Eu1 O10 67.3(4) . . ?
O2 Eu1 O8 106.2(5) . . ?
O6 Eu1 O8 75.4(5) . . ?
O5 Eu1 O8 140.0(5) . . ?
O3 Eu1 O8 139.0(4) . . ?
O10 Eu1 O8 73.6(5) . . ?
O2 Eu1 O7 139.1(4) . . ?
O6 Eu1 O7 76.3(5) . . ?
O5 Eu1 O7 140.8(5) . . ?
O3 Eu1 O7 104.3(4) . . ?
O10 Eu1 O7 75.6(5) . . ?
O8 Eu1 O7 52.6(5) . . ?
O2 Eu1 O1 64.1(4) . . ?
O6 Eu1 O1 78.6(5) . . ?
O5 Eu1 O1 80.3(5) . . ?
O3 Eu1 O1 130.3(4) . . ?
O10 Eu1 O1 100.3(4) . . ?
O8 Eu1 O1 67.9(5) . . ?
O7 Eu1 O1 119.3(4) . . ?
O2 Eu1 O4 127.1(4) . . ?
O6 Eu1 O4 79.2(5) . . ?
O5 Eu1 O4 77.7(5) . . ?
O3 Eu1 O4 62.0(4) . . ?
O10 Eu1 O4 107.6(4) . . ?
O8 Eu1 O4 122.0(5) . . ?
O7 Eu1 O4 71.0(4) . . ?
O1 Eu1 O4 152.1(4) . . ?
O2 Eu1 N3 124.3(5) . . ?
O6 Eu1 N3 75.5(6) . . ?
O5 Eu1 N3 150.6(5) . . ?
O3 Eu1 N3 123.0(5) . . ?
O10 Eu1 N3 71.5(5) . . ?
O8 Eu1 N3 26.4(5) . . ?
O7 Eu1 N3 26.3(5) . . ?
O1 Eu1 N3 94.0(5) . . ?
O4 Eu1 N3 96.8(5) . . ?
O2 Eu1 Eu2 38.3(3) . . ?
O6 Eu1 Eu2 173.1(4) . . ?
O5 Eu1 Eu2 98.0(4) . . ?
O3 Eu1 Eu2 39.3(3) . . ?
O10 Eu1 Eu2 40.0(3) . . ?
O8 Eu1 Eu2 110.5(4) . . ?
O7 Eu1 Eu2 110.0(3) . . ?
O1 Eu1 Eu2 100.0(3) . . ?
O4 Eu1 Eu2 99.9(3) . . ?
N3 Eu1 Eu2 111.4(4) . . ?
O2 Eu1 H6A 129.2 . . ?
O6 Eu1 H6A 16.3 . . ?
O5 Eu1 H6A 59.1 . . ?
O3 Eu1 H6A 125.1 . . ?
O10 Eu1 H6A 163.0 . . ?
O8 Eu1 H6A 91.2 . . ?
O7 Eu1 H6A 89.2 . . ?
O1 Eu1 H6A 80.4 . . ?
O4 Eu1 H6A 73.7 . . ?
N3 Eu1 H6A 91.5 . . ?
Eu2 Eu1 H6A 156.9 . . ?
O2 Eu2 O2X 131.3(4) . . ?
O2 Eu2 O3 68.4(4) . . ?
O2X Eu2 O3 157.4(3) . . ?
O2 Eu2 O10 64.8(4) . . ?
O2X Eu2 O10 126.7(4) . . ?
O3 Eu2 O10 68.3(4) . . ?
O2 Eu2 O3X 161.8(4) . . ?
O2X Eu2 O3X 66.8(3) . . ?
O3 Eu2 O3X 94.3(3) . . ?
O10 Eu2 O3X 104.2(4) . . ?
O2 Eu2 N2 103.4(4) . . ?
O2X Eu2 N2 91.5(4) . . ?
O3 Eu2 N2 70.8(4) . . ?
O10 Eu2 N2 138.9(4) . . ?
O3X Eu2 N2 74.9(4) . . ?
O2 Eu2 N1 71.0(4) . . ?
O2X Eu2 N1 75.6(4) . . ?
O3 Eu2 N1 106.8(4) . . ?
O10 Eu2 N1 133.9(4) . . ?
O3X Eu2 N1 121.8(4) . . ?
N2 Eu2 N1 63.1(4) . . ?
O2 Eu2 O1X 76.1(4) . . ?
O2X Eu2 O1X 60.4(3) . . ?
O3 Eu2 O1X 142.2(3) . . ?
O10 Eu2 O1X 85.3(4) . . ?
O3X Eu2 O1X 118.9(3) . . ?
N2 Eu2 O1X 132.1(4) . . ?
N1 Eu2 O1X 72.1(4) . . ?
O2 Eu2 O11 102.3(4) . . ?
O2X Eu2 O11 80.0(4) . . ?
O3 Eu2 O11 108.9(4) . . ?
O10 Eu2 O11 47.8(4) . . ?
O3X Eu2 O11 77.1(4) . . ?
N2 Eu2 O11 151.8(4) . . ?
N1 Eu2 O11 137.8(4) . . ?
O1X Eu2 O11 65.9(4) . . ?
O2 Eu2 N4 83.8(4) . . ?
O2X Eu2 N4 103.9(4) . . ?
O3 Eu2 N4 87.7(4) . . ?
O10 Eu2 N4 23.6(4) . . ?
O3X Eu2 N4 89.9(4) . . ?
N2 Eu2 N4 152.2(4) . . ?
N1 Eu2 N4 142.9(4) . . ?
O1X Eu2 N4 75.7(4) . . ?
O11 Eu2 N4 24.2(4) . . ?
O2 Eu2 Eu1 38.6(3) . . ?
O2X Eu2 Eu1 162.1(2) . . ?
O3 Eu2 Eu1 40.1(2) . . ?
O10 Eu2 Eu1 40.4(3) . . ?
O3X Eu2 Eu1 123.6(2) . . ?
N2 Eu2 Eu1 105.0(3) . . ?
N1 Eu2 Eu1 105.5(3) . . ?
O1X Eu2 Eu1 102.6(2) . . ?
O11 Eu2 Eu1 88.2(3) . . ?
N4 Eu2 Eu1 64.1(3) . . ?
O2 Eu2 Eu3 163.1(3) . . ?
O2X Eu2 Eu3 33.2(2) . . ?
O3 Eu2 Eu3 128.3(3) . . ?
O10 Eu2 Eu3 116.1(3) . . ?
O3X Eu2 Eu3 34.2(2) . . ?
N2 Eu2 Eu3 86.6(3) . . ?
N1 Eu2 Eu3 102.6(3) . . ?
O1X Eu2 Eu3 87.1(2) . . ?
O11 Eu2 Eu3 71.6(3) . . ?
N4 Eu2 Eu3 93.7(3) . . ?
Eu1 Eu2 Eu3 151.88(3) . . ?
O3Y Eu3 O2Y 68.5(3) . . ?
O3Y Eu3 O2X 141.0(3) . . ?
O2Y Eu3 O2X 148.1(3) . . ?
O3Y Eu3 O3X 82.2(3) . . ?
O2Y Eu3 O3X 141.8(3) . . ?
O2X Eu3 O3X 68.3(3) . . ?
O3Y Eu3 N2X 94.3(4) . . ?
O2Y Eu3 N2X 84.2(3) . . ?
O2X Eu3 N2X 101.1(4) . . ?
O3X Eu3 N2X 73.8(4) . . ?
O3Y Eu3 N2Y 73.6(4) . . ?
O2Y Eu3 N2Y 99.8(4) . . ?
O2X Eu3 N2Y 83.5(4) . . ?
O3X Eu3 N2Y 94.6(4) . . ?
N2X Eu3 N2Y 164.6(4) . . ?
O3Y Eu3 N1Y 111.1(4) . . ?
O2Y Eu3 N1Y 69.1(4) . . ?
O2X Eu3 N1Y 84.8(4) . . ?
O3X Eu3 N1Y 147.5(3) . . ?
N2X Eu3 N1Y 131.3(4) . . ?
N2Y Eu3 N1Y 63.4(4) . . ?
O3Y Eu3 N1X 147.0(3) . . ?
O2Y Eu3 N1X 84.7(4) . . ?
O2X Eu3 N1X 70.4(4) . . ?
O3X Eu3 N1X 111.1(4) . . ?
N2X Eu3 N1X 63.1(4) . . ?
N2Y Eu3 N1X 131.9(4) . . ?
N1Y Eu3 N1X 74.3(4) . . ?
O3Y Eu3 Eu4 35.6(2) . . ?
O2Y Eu3 Eu4 33.6(2) . . ?
O2X Eu3 Eu4 175.0(3) . . ?
O3X Eu3 Eu4 111.6(2) . . ?
N2X Eu3 Eu4 83.6(3) . . ?
N2Y Eu3 Eu4 91.5(3) . . ?
N1Y Eu3 Eu4 93.6(3) . . ?
N1X Eu3 Eu4 113.8(3) . . ?
O3Y Eu3 Eu2 111.1(2) . . ?
O2Y Eu3 Eu2 175.8(2) . . ?
O2X Eu3 Eu2 33.7(2) . . ?
O3X Eu3 Eu2 35.2(2) . . ?
N2X Eu3 Eu2 91.7(3) . . ?
N2Y Eu3 Eu2 84.0(3) . . ?
N1Y Eu3 Eu2 114.5(3) . . ?
N1X Eu3 Eu2 94.2(3) . . ?
Eu4 Eu3 Eu2 145.18(3) . . ?
O2Y Eu4 O3Z 156.3(3) . . ?
O2Y Eu4 O2Z 133.3(4) . . ?
O3Z Eu4 O2Z 68.0(4) . . ?
O2Y Eu4 O3Y 66.6(3) . . ?
O3Z Eu4 O3Y 93.2(3) . . ?
O2Z Eu4 O3Y 159.9(4) . . ?
O2Y Eu4 O10Z 127.7(4) . . ?
O3Z Eu4 O10Z 65.7(4) . . ?
O2Z Eu4 O10Z 66.8(4) . . ?
O3Y Eu4 O10Z 99.9(4) . . ?
O2Y Eu4 N1Z 76.8(4) . . ?
O3Z Eu4 N1Z 106.9(4) . . ?
O2Z Eu4 N1Z 71.2(4) . . ?
O3Y Eu4 N1Z 123.2(4) . . ?
O10Z Eu4 N1Z 136.9(4) . . ?
O2Y Eu4 N2Z 91.4(4) . . ?
O3Z Eu4 N2Z 70.8(4) . . ?
O2Z Eu4 N2Z 102.9(4) . . ?
O3Y Eu4 N2Z 75.8(4) . . ?
O10Z Eu4 N2Z 136.0(4) . . ?
N1Z Eu4 N2Z 62.9(4) . . ?
O2Y Eu4 O1Y 61.4(3) . . ?
O3Z Eu4 O1Y 142.3(3) . . ?
O2Z Eu4 O1Y 76.5(4) . . ?
O3Y Eu4 O1Y 119.8(3) . . ?
O10Z Eu4 O1Y 89.5(4) . . ?
N1Z Eu4 O1Y 71.4(4) . . ?
N2Z Eu4 O1Y 131.2(4) . . ?
O2Y Eu4 O11Z 80.5(4) . . ?
O3Z Eu4 O11Z 108.7(4) . . ?
O2Z Eu4 O11Z 100.2(4) . . ?
O3Y Eu4 O11Z 78.8(4) . . ?
O10Z Eu4 O11Z 47.3(4) . . ?
N1Z Eu4 O11Z 136.5(4) . . ?
N2Z Eu4 O11Z 154.4(4) . . ?
O1Y Eu4 O11Z 65.2(4) . . ?
O2Y Eu4 N4Z 104.6(4) . . ?
O3Z Eu4 N4Z 86.0(4) . . ?
O2Z Eu4 N4Z 84.2(4) . . ?
O3Y Eu4 N4Z 87.9(3) . . ?
O10Z Eu4 N4Z 23.3(4) . . ?
N1Z Eu4 N4Z 144.4(4) . . ?
N2Z Eu4 N4Z 150.5(4) . . ?
O1Y Eu4 N4Z 78.3(4) . . ?
O11Z Eu4 N4Z 24.2(4) . . ?
O2Y Eu4 C14Z 71.4(4) . . ?
O3Z Eu4 C14Z 93.9(4) . . ?
O2Z Eu4 C14Z 106.7(4) . . ?
O3Y Eu4 C14Z 80.5(3) . . ?
O10Z Eu4 C14Z 159.6(4) . . ?
N1Z Eu4 C14Z 46.5(4) . . ?
N2Z Eu4 C14Z 24.1(4) . . ?
O1Y Eu4 C14Z 108.1(3) . . ?
O11Z Eu4 C14Z 149.9(4) . . ?
N4Z Eu4 C14Z 168.3(4) . . ?
O2Y Eu4 Eu5 163.0(2) . . ?
O3Z Eu4 Eu5 39.6(2) . . ?
O2Z Eu4 Eu5 39.5(3) . . ?
O3Y Eu4 Eu5 120.8(2) . . ?
O10Z Eu4 Eu5 39.3(3) . . ?
N1Z Eu4 Eu5 106.9(3) . . ?
N2Z Eu4 Eu5 105.1(3) . . ?
O1Y Eu4 Eu5 103.5(2) . . ?
O11Z Eu4 Eu5 86.0(3) . . ?
N4Z Eu4 Eu5 62.5(3) . . ?
C14Z Eu4 Eu5 123.5(3) . . ?
O6Z Eu5 O10Z 139.9(5) . . ?
O6Z Eu5 O2Z 80.3(5) . . ?
O10Z Eu5 O2Z 67.8(4) . . ?
O6Z Eu5 O5Z 72.4(6) . . ?
O10Z Eu5 O5Z 147.6(5) . . ?
O2Z Eu5 O5Z 136.7(5) . . ?
O6Z Eu5 O3Z 79.4(5) . . ?
O10Z Eu5 O3Z 66.4(4) . . ?
O2Z Eu5 O3Z 66.8(4) . . ?
O5Z Eu5 O3Z 136.2(5) . . ?
O6Z Eu5 O8Z 140.7(5) . . ?
O10Z Eu5 O8Z 74.4(4) . . ?
O2Z Eu5 O8Z 107.4(4) . . ?
O5Z Eu5 O8Z 76.9(5) . . ?
O3Z Eu5 O8Z 139.5(4) . . ?
O6Z Eu5 O7Z 137.1(5) . . ?
O10Z Eu5 O7Z 75.3(4) . . ?
O2Z Eu5 O7Z 141.9(4) . . ?
O5Z Eu5 O7Z 75.1(5) . . ?
O3Z Eu5 O7Z 106.9(4) . . ?
O8Z Eu5 O7Z 51.6(4) . . ?
O6Z Eu5 O4Z 78.7(5) . . ?
O10Z Eu5 O4Z 102.2(4) . . ?
O2Z Eu5 O4Z 128.3(4) . . ?
O5Z Eu5 O4Z 78.7(5) . . ?
O3Z Eu5 O4Z 63.2(4) . . ?
O8Z Eu5 O4Z 118.7(4) . . ?
O7Z Eu5 O4Z 68.0(4) . . ?
O6Z Eu5 O1Z 81.7(5) . . ?
O10Z Eu5 O1Z 102.6(4) . . ?
O2Z Eu5 O1Z 62.0(4) . . ?
O5Z Eu5 O1Z 81.0(5) . . ?
O3Z Eu5 O1Z 127.6(4) . . ?
O8Z Eu5 O1Z 69.6(4) . . ?
O7Z Eu5 O1Z 119.9(4) . . ?
O4Z Eu5 O1Z 155.1(4) . . ?
O6Z Eu5 N3Z 146.8(5) . . ?
O10Z Eu5 N3Z 73.1(4) . . ?
O2Z Eu5 N3Z 126.8(4) . . ?
O5Z Eu5 N3Z 74.4(5) . . ?
O3Z Eu5 N3Z 126.0(4) . . ?
O8Z Eu5 N3Z 25.4(4) . . ?
O7Z Eu5 N3Z 26.2(4) . . ?
O4Z Eu5 N3Z 93.7(4) . . ?
O1Z Eu5 N3Z 94.4(4) . . ?
O6Z Eu5 Eu4 98.9(4) . . ?
O10Z Eu5 Eu4 41.1(3) . . ?
O2Z Eu5 Eu4 39.0(3) . . ?
O5Z Eu5 Eu4 171.3(4) . . ?
O3Z Eu5 Eu4 38.7(3) . . ?
O8Z Eu5 Eu4 111.1(3) . . ?
O7Z Eu5 Eu4 112.3(3) . . ?
O4Z Eu5 Eu4 99.6(3) . . ?
O1Z Eu5 Eu4 98.4(3) . . ?
N3Z Eu5 Eu4 114.2(3) . . ?
Br1' Br1 C4 90.0(14) . . ?
Br1 Br1' C4 62.8(12) . . ?
Br22 Br11 C4X 75.1(12) . . ?
Br11 Br22 C4X 75.8(11) . . ?
C8 N1 C9 120.6(15) . . ?
C8 N1 Eu2 127.7(12) . . ?
C9 N1 Eu2 111.6(10) . . ?
C15 N2 C14 117.3(14) . . ?
C15 N2 Eu2 131.0(12) . . ?
C14 N2 Eu2 111.4(10) . . ?
O9 N3 O7 120(2) . . ?
O9 N3 O8 122(2) . . ?
O7 N3 O8 118.4(17) . . ?
O9 N3 Eu1 175.0(16) . . ?
O7 N3 Eu1 59.6(10) . . ?
O8 N3 Eu1 59.0(10) . . ?
O11 N4 O12 122.2(17) . . ?
O11 N4 O10 111.1(15) . . ?
O12 N4 O10 126.6(15) . . ?
O11 N4 Eu2 61.9(9) . . ?
O12 N4 Eu2 172.7(12) . . ?
O10 N4 Eu2 49.4(8) . . ?
C2 O1 C1 114.1(15) . . ?
C2 O1 Eu1 118.5(10) . . ?
C1 O1 Eu1 126.9(12) . . ?
C7 O2 Eu2 132.6(10) . . ?
C7 O2 Eu1 123.1(10) . . ?
Eu2 O2 Eu1 103.0(4) . . ?
C21 O3 Eu2 135.5(10) . . ?
C21 O3 Eu1 123.4(10) . . ?
Eu2 O3 Eu1 100.6(4) . . ?
C20 O4 C22 118.7(13) . . ?
C20 O4 Eu1 117.1(9) . . ?
C22 O4 Eu1 123.1(11) . . ?
Eu1 O6 H6A 109.1 . . ?
N3 O7 Eu1 94.2(12) . . ?
N3 O8 Eu1 94.5(11) . . ?
N4 O10 Eu2 107.0(10) . . ?
N4 O10 Eu1 153.4(11) . . ?
Eu2 O10 Eu1 99.6(5) . . ?
N4 O11 Eu2 93.9(11) . . ?
C8X N1X C9X 119.0(13) . . ?
C8X N1X Eu3 126.4(10) . . ?
C9X N1X Eu3 114.4(9) . . ?
C15X N2X C14X 120.3(12) . . ?
C15X N2X Eu3 127.3(10) . . ?
C14X N2X Eu3 112.3(8) . . ?
C2X O1X C1X 116.9(12) . . ?
C2X O1X Eu2 112.4(8) . . ?
C1X O1X Eu2 129.0(9) . . ?
C7X O2X Eu3 125.0(9) . . ?
C7X O2X Eu2 121.5(9) . . ?
Eu3 O2X Eu2 113.1(4) . . ?
C21X O3X Eu3 123.9(8) . . ?
C21X O3X Eu2 123.8(8) . . ?
Eu3 O3X Eu2 110.6(4) . . ?
C20X O4X C22X 117.8(11) . . ?
C8Y N1Y C9Y 119.4(13) . . ?
C8Y N1Y Eu3 126.4(10) . . ?
C9Y N1Y Eu3 113.3(9) . . ?
C15Y N2Y C14Y 121.1(14) . . ?
C15Y N2Y Eu3 125.4(10) . . ?
C14Y N2Y Eu3 113.4(10) . . ?
C2Y O1Y C1Y 118.8(11) . . ?
C2Y O1Y Eu4 112.8(7) . . ?
C1Y O1Y Eu4 127.8(9) . . ?
C7Y O2Y Eu3 124.0(9) . . ?
C7Y O2Y Eu4 122.0(9) . . ?
Eu3 O2Y Eu4 113.0(4) . . ?
C21Y O3Y Eu3 123.7(8) . . ?
C21Y O3Y Eu4 124.2(9) . . ?
Eu3 O3Y Eu4 110.4(4) . . ?
C20Y O4Y C22Y 118.7(11) . . ?
C8Z N1Z C9Z 120.1(14) . . ?
C8Z N1Z Eu4 129.9(11) . . ?
C9Z N1Z Eu4 109.8(9) . . ?
C15Z N2Z C14Z 120.1(13) . . ?
C15Z N2Z Eu4 130.9(11) . . ?
C14Z N2Z Eu4 108.7(10) . . ?
O9Z N3Z O8Z 123.5(16) . . ?
O9Z N3Z O7Z 120.5(17) . . ?
O8Z N3Z O7Z 116.0(15) . . ?
O9Z N3Z Eu5 178.8(14) . . ?
O8Z N3Z Eu5 57.7(8) . . ?
O7Z N3Z Eu5 58.3(8) . . ?
O10Z N4Z O12Z 124.3(16) . . ?
O10Z N4Z O11Z 112.8(15) . . ?
O12Z N4Z O11Z 122.9(17) . . ?
O10Z N4Z Eu4 51.3(8) . . ?
O12Z N4Z Eu4 173.6(12) . . ?
O11Z N4Z Eu4 61.9(9) . . ?
C2Z O1Z C1Z 116.8(14) . . ?
C2Z O1Z Eu5 119.4(9) . . ?
C1Z O1Z Eu5 123.2(12) . . ?
C7Z O2Z Eu4 133.0(10) . . ?
C7Z O2Z Eu5 124.6(10) . . ?
Eu4 O2Z Eu5 101.5(4) . . ?
C21Z O3Z Eu4 137.5(9) . . ?
C21Z O3Z Eu5 120.7(9) . . ?
Eu4 O3Z Eu5 101.7(4) . . ?
C20Z O4Z C22Z 113.3(13) . . ?
C20Z O4Z Eu5 118.3(10) . . ?
C22Z O4Z Eu5 126.7(10) . . ?
Eu5 O6Z H6ZA 109.5 . . ?
N3Z O7Z Eu5 95.5(10) . . ?
N3Z O8Z Eu5 96.9(10) . . ?
N4Z O10Z Eu5 153.9(11) . . ?
N4Z O10Z Eu4 105.4(10) . . ?
Eu5 O10Z Eu4 99.6(4) . . ?
N4Z O11Z Eu4 93.9(11) . . ?
O1 C1 H1A 109.5 . . ?
O1 C1 H1B 109.5 . . ?
H1A C1 H1B 109.5 . . ?
O1 C1 H1C 109.5 . . ?
H1A C1 H1C 109.5 . . ?
H1B C1 H1C 109.5 . . ?
O1 C2 C3 123.2(19) . . ?
O1 C2 C7 114.7(16) . . ?
C3 C2 C7 122(2) . . ?
C2 C3 C4 118(2) . . ?
C2 C3 H3A 121.0 . . ?
C4 C3 H3A 121.0 . . ?
C5 C4 C3 119(2) . . ?
C5 C4 Br1 124.3(19) . . ?
C3 C4 Br1 117.0(18) . . ?
C5 C4 Br1' 114.2(19) . . ?
C3 C4 Br1' 118.0(19) . . ?
Br1 C4 Br1' 27.2(6) . . ?
C4 C5 C6 124(2) . . ?
C4 C5 H5B 117.8 . . ?
C6 C5 H5B 117.8 . . ?
C5 C6 C7 117.0(19) . . ?
C5 C6 C8 120(2) . . ?
C7 C6 C8 123.1(17) . . ?
O2 C7 C6 122.9(16) . . ?
O2 C7 C2 118.2(16) . . ?
C6 C7 C2 118.6(17) . . ?
N1 C8 C6 127.4(18) . . ?
N1 C8 H8A 116.3 . . ?
C6 C8 H8A 116.3 . . ?
C10 C9 C14 118.8(16) . . ?
C10 C9 N1 125.0(16) . . ?
C14 C9 N1 116.1(14) . . ?
C11 C10 C9 120.6(19) . . ?
C11 C10 H10A 119.7 . . ?
C9 C10 H10A 119.7 . . ?
C10 C11 C12 120.3(19) . . ?
C10 C11 H11A 119.8 . . ?
C12 C11 H11A 119.8 . . ?
C11 C12 C13 120.2(18) . . ?
C11 C12 H12A 119.9 . . ?
C13 C12 H12A 119.9 . . ?
C14 C13 C12 119.5(19) . . ?
C14 C13 H13A 120.3 . . ?
C12 C13 H13A 120.3 . . ?
C13 C14 C9 120.3(16) . . ?
C13 C14 N2 125.5(16) . . ?
C9 C14 N2 114.1(14) . . ?
N2 C15 C16 127.2(16) . . ?
N2 C15 H15A 116.4 . . ?
C16 C15 H15A 116.4 . . ?
C21 C16 C17 122.4(17) . . ?
C21 C16 C15 121.4(15) . . ?
C17 C16 C15 115.8(16) . . ?
C18 C17 C16 118.7(17) . . ?
C18 C17 H17A 120.7 . . ?
C16 C17 H17A 120.7 . . ?
C19 C18 C17 121.5(17) . . ?
C19 C18 Br2 120.6(14) . . ?
C17 C18 Br2 117.8(14) . . ?
C18 C19 C20 120.3(17) . . ?
C18 C19 H19A 119.9 . . ?
C20 C19 H19A 119.9 . . ?
C19 C20 O4 125.2(15) . . ?
C19 C20 C21 121.3(16) . . ?
O4 C20 C21 113.3(13) . . ?
O3 C21 C16 127.0(16) . . ?
O3 C21 C20 117.4(14) . . ?
C16 C21 C20 115.6(15) . . ?
O4 C22 H22A 109.5 . . ?
O4 C22 H22B 109.5 . . ?
H22A C22 H22B 109.5 . . ?
O4 C22 H22C 109.5 . . ?
H22A C22 H22C 109.5 . . ?
H22B C22 H22C 109.5 . . ?
O1X C1X H1XA 109.5 . . ?
O1X C1X H1XB 109.5 . . ?
H1XA C1X H1XB 109.5 . . ?
O1X C1X H1XC 109.5 . . ?
H1XA C1X H1XC 109.5 . . ?
H1XB C1X H1XC 109.5 . . ?
O1X C2X C3X 124.3(15) . . ?
O1X C2X C7X 113.2(13) . . ?
C3X C2X C7X 122.5(16) . . ?
C2X C3X C4X 117.7(18) . . ?
C2X C3X H3XA 121.1 . . ?
C4X C3X H3XA 121.1 . . ?
C5X C4X C3X 119.1(18) . . ?
C5X C4X Br22 120.2(15) . . ?
C3X C4X Br22 120.2(16) . . ?
C5X C4X Br11 118.0(15) . . ?
C3X C4X Br11 118.1(16) . . ?
Br22 C4X Br11 29.1(5) . . ?
C6X C5X C4X 121.3(18) . . ?
C6X C5X H5XA 119.4 . . ?
C4X C5X H5XA 119.4 . . ?
C5X C6X C7X 119.3(15) . . ?
C5X C6X C8X 117.3(15) . . ?
C7X C6X C8X 123.0(14) . . ?
O2X C7X C6X 123.2(14) . . ?
O2X C7X C2X 116.3(13) . . ?
C6X C7X C2X 119.9(15) . . ?
N1X C8X C6X 123.8(14) . . ?
N1X C8X H8XA 118.1 . . ?
C6X C8X H8XA 118.1 . . ?
C10X C9X C14X 118.3(13) . . ?
C10X C9X N1X 127.1(14) . . ?
C14X C9X N1X 114.6(13) . . ?
C11X C10X C9X 122.0(15) . . ?
C11X C10X H10B 119.0 . . ?
C9X C10X H10B 119.0 . . ?
C10X C11X C12X 120.7(16) . . ?
C10X C11X H11B 119.6 . . ?
C12X C11X H11B 119.6 . . ?
C13X C12X C11X 118.8(15) . . ?
C13X C12X H12B 120.6 . . ?
C11X C12X H12B 120.6 . . ?
C14X C13X C12X 119.6(15) . . ?
C14X C13X H13B 120.2 . . ?
C12X C13X H13B 120.2 . . ?
C13X C14X C9X 120.5(13) . . ?
C13X C14X N2X 121.9(13) . . ?
C9X C14X N2X 117.5(12) . . ?
N2X C15X C16X 126.0(14) . . ?
N2X C15X H15B 117.0 . . ?
C16X C15X H15B 117.0 . . ?
C17X C16X C21X 120.7(14) . . ?
C17X C16X C15X 115.7(13) . . ?
C21X C16X C15X 123.4(13) . . ?
C18X C17X C16X 119.9(14) . . ?
C18X C17X H17B 120.0 . . ?
C16X C17X H17B 120.0 . . ?
C17X C18X C19X 122.0(14) . . ?
C17X C18X Br2X 120.8(11) . . ?
C19X C18X Br2X 117.2(11) . . ?
C20X C19X C18X 117.6(14) . . ?
C20X C19X H19B 121.2 . . ?
C18X C19X H19B 121.2 . . ?
C19X C20X C21X 122.5(14) . . ?
C19X C20X O4X 123.6(13) . . ?
C21X C20X O4X 113.7(12) . . ?
O3X C21X C20X 119.7(13) . . ?
O3X C21X C16X 123.4(13) . . ?
C20X C21X C16X 116.9(13) . . ?
O4X C22X H22D 109.5 . . ?
O4X C22X H22E 109.5 . . ?
H22D C22X H22E 109.5 . . ?
O4X C22X H22F 109.5 . . ?
H22D C22X H22F 109.5 . . ?
H22E C22X H22F 109.5 . . ?
O1Y C1Y H1YA 109.5 . . ?
O1Y C1Y H1YB 109.5 . . ?
H1YA C1Y H1YB 109.5 . . ?
O1Y C1Y H1YC 109.5 . . ?
H1YA C1Y H1YC 109.5 . . ?
H1YB C1Y H1YC 109.5 . . ?
C3Y C2Y C7Y 121.6(15) . . ?
C3Y C2Y O1Y 124.3(13) . . ?
C7Y C2Y O1Y 114.1(12) . . ?
C2Y C3Y C4Y 117.2(15) . . ?
C2Y C3Y H3YA 121.4 . . ?
C4Y C3Y H3YA 121.4 . . ?
C5Y C4Y C3Y 123.0(16) . . ?
C5Y C4Y Br1Y 118.0(13) . . ?
C3Y C4Y Br1Y 119.0(13) . . ?
C4Y C5Y C6Y 119.7(17) . . ?
C4Y C5Y H5YA 120.1 . . ?
C6Y C5Y H5YA 120.1 . . ?
C7Y C6Y C5Y 117.1(15) . . ?
C7Y C6Y C8Y 123.8(14) . . ?
C5Y C6Y C8Y 118.7(15) . . ?
C2Y C7Y O2Y 117.3(13) . . ?
C2Y C7Y C6Y 121.0(14) . . ?
O2Y C7Y C6Y 121.6(13) . . ?
N1Y C8Y C6Y 123.3(14) . . ?
N1Y C8Y H8YA 118.3 . . ?
C6Y C8Y H8YA 118.3 . . ?
C10Y C9Y C14Y 119.9(15) . . ?
C10Y C9Y N1Y 125.9(15) . . ?
C14Y C9Y N1Y 114.1(14) . . ?
C11Y C10Y C9Y 119.7(17) . . ?
C11Y C10Y H10C 120.1 . . ?
C9Y C10Y H10C 120.1 . . ?
C10Y C11Y C12Y 119.9(17) . . ?
C10Y C11Y H11C 120.0 . . ?
C12Y C11Y H11C 120.0 . . ?
C13Y C12Y C11Y 121.8(18) . . ?
C13Y C12Y H12C 119.1 . . ?
C11Y C12Y H12C 119.1 . . ?
C12Y C13Y C14Y 119.6(18) . . ?
C12Y C13Y H13C 120.2 . . ?
C14Y C13Y H13C 120.2 . . ?
C13Y C14Y N2Y 123.7(15) . . ?
C13Y C14Y C9Y 118.7(15) . . ?
N2Y C14Y C9Y 117.6(14) . . ?
N2Y C15Y C16Y 128.2(14) . . ?
N2Y C15Y H15C 115.9 . . ?
C16Y C15Y H15C 115.9 . . ?
C21Y C16Y C17Y 121.3(14) . . ?
C21Y C16Y C15Y 122.9(13) . . ?
C17Y C16Y C15Y 115.8(13) . . ?
C18Y C17Y C16Y 119.0(14) . . ?
C18Y C17Y H17C 120.5 . . ?
C16Y C17Y H17C 120.5 . . ?
C17Y C18Y C19Y 123.4(14) . . ?
C17Y C18Y Br2Y 120.1(12) . . ?
C19Y C18Y Br2Y 116.4(12) . . ?
C18Y C19Y C20Y 117.6(14) . . ?
C18Y C19Y H19C 121.2 . . ?
C20Y C19Y H19C 121.2 . . ?
O4Y C20Y C19Y 122.9(13) . . ?
O4Y C20Y C21Y 116.5(13) . . ?
C19Y C20Y C21Y 120.5(13) . . ?
O3Y C21Y C16Y 123.9(13) . . ?
O3Y C21Y C20Y 118.2(12) . . ?
C16Y C21Y C20Y 117.8(13) . . ?
O4Y C22Y H22G 109.5 . . ?
O4Y C22Y H22H 109.5 . . ?
H22G C22Y H22H 109.5 . . ?
O4Y C22Y H22I 109.5 . . ?
H22G C22Y H22I 109.5 . . ?
H22H C22Y H22I 109.5 . . ?
O1Z C1Z H1ZA 109.5 . . ?
O1Z C1Z H1ZB 109.5 . . ?
H1ZA C1Z H1ZB 109.5 . . ?
O1Z C1Z H1ZC 109.5 . . ?
H1ZA C1Z H1ZC 109.5 . . ?
H1ZB C1Z H1ZC 109.5 . . ?
C7Z C2Z O1Z 113.2(15) . . ?
C7Z C2Z C3Z 124.2(18) . . ?
O1Z C2Z C3Z 122.5(16) . . ?
C4Z C3Z C2Z 115.8(18) . . ?
C4Z C3Z H3ZA 122.1 . . ?
C2Z C3Z H3ZA 122.1 . . ?
C3Z C4Z C5Z 124.6(17) . . ?
C3Z C4Z Br1Z 119.2(15) . . ?
C5Z C4Z Br1Z 116.2(15) . . ?
C4Z C5Z C6Z 117.7(17) . . ?
C4Z C5Z H5ZB 121.2 . . ?
C6Z C5Z H5ZB 121.2 . . ?
C7Z C6Z C5Z 120.1(16) . . ?
C7Z C6Z C8Z 124.5(15) . . ?
C5Z C6Z C8Z 115.0(16) . . ?
O2Z C7Z C2Z 118.6(15) . . ?
O2Z C7Z C6Z 123.8(14) . . ?
C2Z C7Z C6Z 117.6(15) . . ?
N1Z C8Z C6Z 124.3(16) . . ?
N1Z C8Z H8ZA 117.9 . . ?
C6Z C8Z H8ZA 117.9 . . ?
C14Z C9Z C10Z 120.1(15) . . ?
C14Z C9Z N1Z 116.7(14) . . ?
C10Z C9Z N1Z 122.9(15) . . ?
C9Z C10Z C11Z 120.1(17) . . ?
C9Z C10Z H10D 119.9 . . ?
C11Z C10Z H10D 119.9 . . ?
C12Z C11Z C10Z 119.0(18) . . ?
C12Z C11Z H11D 120.5 . . ?
C10Z C11Z H11D 120.5 . . ?
C11Z C12Z C13Z 121.9(17) . . ?
C11Z C12Z H12D 119.0 . . ?
C13Z C12Z H12D 119.0 . . ?
C14Z C13Z C12Z 117.6(16) . . ?
C14Z C13Z H13D 121.2 . . ?
C12Z C13Z H13D 121.2 . . ?
C9Z C14Z C13Z 121.3(14) . . ?
C9Z C14Z N2Z 115.7(13) . . ?
C13Z C14Z N2Z 123.1(14) . . ?
C9Z C14Z Eu4 78.0(9) . . ?
C13Z C14Z Eu4 146.4(11) . . ?
N2Z C14Z Eu4 47.2(7) . . ?
N2Z C15Z C16Z 126.4(15) . . ?
N2Z C15Z H15D 116.8 . . ?
C16Z C15Z H15D 116.8 . . ?
C21Z C16Z C17Z 117.8(15) . . ?
C21Z C16Z C15Z 124.3(15) . . ?
C17Z C16Z C15Z 117.5(14) . . ?
C18Z C17Z C16Z 121.3(15) . . ?
C18Z C17Z H17D 119.3 . . ?
C16Z C17Z H17D 119.3 . . ?
C17Z C18Z C19Z 120.3(16) . . ?
C17Z C18Z Br2Z 121.2(13) . . ?
C19Z C18Z Br2Z 118.4(14) . . ?
C20Z C19Z C18Z 120.4(17) . . ?
C20Z C19Z H19D 119.8 . . ?
C18Z C19Z H19D 119.8 . . ?
C19Z C20Z O4Z 126.8(16) . . ?
C19Z C20Z C21Z 120.8(15) . . ?
O4Z C20Z C21Z 112.3(14) . . ?
O3Z C21Z C16Z 122.7(15) . . ?
O3Z C21Z C20Z 118.0(14) . . ?
C16Z C21Z C20Z 119.4(15) . . ?
O4Z C22Z H22J 109.5 . . ?
O4Z C22Z H22K 109.5 . . ?
H22J C22Z H22K 109.5 . . ?
O4Z C22Z H22L 109.5 . . ?
H22J C22Z H22L 109.5 . . ?
H22K C22Z H22L 109.5 . . ?
O13 N5 O15 121(3) . . ?
O13 N5 O14 123(3) . . ?
O15 N5 O14 115.8(13) . . ?
O14' N5' O15' 114(3) . . ?
O14' N5' O13' 133(4) . . ?
O15' N5' O13' 113(3) . . ?

loop_
_geom_bond_atom_site_label_1
_geom_bond_atom_site_label_2
_geom_bond_distance
_geom_bond_site_symmetry_2
_geom_bond_publ_flag
Eu1 O2 2.374(11) . ?
Eu1 O6 2.385(15) . ?
Eu1 O5 2.395(16) . ?
Eu1 O3 2.427(10) . ?
Eu1 O10 2.436(13) . ?
Eu1 O8 2.456(13) . ?
Eu1 O7 2.468(13) . ?
Eu1 O1 2.522(12) . ?
Eu1 O4 2.575(12) . ?
Eu1 N3 2.855(19) . ?
Eu1 Eu2 3.7043(13) . ?
Eu1 H6A 2.7652 . ?
Eu2 O2 2.359(11) . ?
Eu2 O2X 2.367(9) . ?
Eu2 O3 2.386(11) . ?
Eu2 O10 2.414(13) . ?
Eu2 O3X 2.419(9) . ?
Eu2 N2 2.521(13) . ?
Eu2 N1 2.525(14) . ?
Eu2 O1X 2.658(10) . ?
Eu2 O11 2.690(15) . ?
Eu2 N4 3.042(16) . ?
Eu2 Eu3 3.9257(16) . ?
Eu3 O3Y 2.332(10) . ?
Eu3 O2Y 2.337(9) . ?
Eu3 O2X 2.338(10) . ?
Eu3 O3X 2.356(9) . ?
Eu3 N2X 2.506(11) . ?
Eu3 N2Y 2.533(13) . ?
Eu3 N1Y 2.546(12) . ?
Eu3 N1X 2.551(12) . ?
Eu3 Eu4 3.9119(18) . ?
Eu4 O2Y 2.353(10) . ?
Eu4 O3Z 2.362(11) . ?
Eu4 O2Z 2.375(11) . ?
Eu4 O3Y 2.432(9) . ?
Eu4 O10Z 2.466(11) . ?
Eu4 N1Z 2.502(13) . ?
Eu4 N2Z 2.534(12) . ?
Eu4 O1Y 2.672(10) . ?
Eu4 O11Z 2.693(14) . ?
Eu4 N4Z 3.045(16) . ?
Eu4 C14Z 3.269(15) . ?
Eu4 Eu5 3.6997(17) . ?
Eu5 O6Z 2.361(17) . ?
Eu5 O10Z 2.378(13) . ?
Eu5 O2Z 2.403(12) . ?
Eu5 O5Z 2.404(16) . ?
Eu5 O3Z 2.408(10) . ?
Eu5 O8Z 2.480(12) . ?
Eu5 O7Z 2.491(13) . ?
Eu5 O4Z 2.518(12) . ?
Eu5 O1Z 2.559(12) . ?
Eu5 N3Z 2.913(16) . ?
Br1 Br1' 0.955(16) . ?
Br1 C4 1.86(2) . ?
Br1' C4 2.09(3) . ?
Br2 C18 1.901(17) . ?
Br11 Br22 0.954(15) . ?
Br11 C4X 1.90(2) . ?
Br22 C4X 1.89(2) . ?
Br2X C18X 1.925(14) . ?
Br1Y C4Y 1.922(16) . ?
Br2Y C18Y 1.922(15) . ?
Br1Z C4Z 1.920(18) . ?
Br2Z C18Z 1.892(17) . ?
N1 C8 1.30(2) . ?
N1 C9 1.44(2) . ?
N2 C15 1.24(2) . ?
N2 C14 1.47(2) . ?
N3 O9 1.22(2) . ?
N3 O7 1.27(2) . ?
N3 O8 1.27(2) . ?
N4 O11 1.249(18) . ?
N4 O12 1.27(2) . ?
N4 O10 1.276(19) . ?
O1 C2 1.36(2) . ?
O1 C1 1.41(2) . ?
O2 C7 1.33(2) . ?
O3 C21 1.279(18) . ?
O4 C20 1.38(2) . ?
O4 C22 1.46(2) . ?
O6 H6A 0.8223 . ?
N1X C8X 1.297(19) . ?
N1X C9X 1.393(18) . ?
N2X C15X 1.285(18) . ?
N2X C14X 1.454(18) . ?
O1X C2X 1.356(18) . ?
O1X C1X 1.458(18) . ?
O2X C7X 1.340(18) . ?
O3X C21X 1.359(17) . ?
O4X C20X 1.393(17) . ?
O4X C22X 1.433(18) . ?
N1Y C8Y 1.265(18) . ?
N1Y C9Y 1.443(19) . ?
N2Y C15Y 1.237(19) . ?
N2Y C14Y 1.41(2) . ?
O1Y C2Y 1.395(18) . ?
O1Y C1Y 1.443(16) . ?
O2Y C7Y 1.382(18) . ?
O3Y C21Y 1.344(17) . ?
O4Y C20Y 1.364(16) . ?
O4Y C22Y 1.442(17) . ?
N1Z C8Z 1.31(2) . ?
N1Z C9Z 1.424(19) . ?
N2Z C15Z 1.29(2) . ?
N2Z C14Z 1.407(19) . ?
N3Z O9Z 1.231(19) . ?
N3Z O8Z 1.261(19) . ?
N3Z O7Z 1.293(19) . ?
N4Z O10Z 1.247(18) . ?
N4Z O12Z 1.249(18) . ?
N4Z O11Z 1.249(19) . ?
O1Z C2Z 1.38(2) . ?
O1Z C1Z 1.47(2) . ?
O2Z C7Z 1.317(18) . ?
O3Z C21Z 1.352(19) . ?
O4Z C20Z 1.407(19) . ?
O4Z C22Z 1.45(2) . ?
O6Z H6ZA 0.8200 . ?
C1 H1A 0.9600 . ?
C1 H1B 0.9600 . ?
C1 H1C 0.9600 . ?
C2 C3 1.39(3) . ?
C2 C7 1.40(2) . ?
C3 C4 1.39(3) . ?
C3 H3A 0.9300 . ?
C4 C5 1.37(3) . ?
C5 C6 1.37(3) . ?
C5 H5B 0.9300 . ?
C6 C7 1.40(3) . ?
C6 C8 1.43(3) . ?
C8 H8A 0.9300 . ?
C9 C10 1.39(2) . ?
C9 C14 1.41(2) . ?
C10 C11 1.34(2) . ?
C10 H10A 0.9300 . ?
C11 C12 1.37(3) . ?
C11 H11A 0.9300 . ?
C12 C13 1.39(3) . ?
C12 H12A 0.9300 . ?
C13 C14 1.35(2) . ?
C13 H13A 0.9300 . ?
C15 C16 1.47(2) . ?
C15 H15A 0.9300 . ?
C16 C21 1.39(2) . ?
C16 C17 1.41(2) . ?
C17 C18 1.37(2) . ?
C17 H17A 0.9300 . ?
C18 C19 1.36(2) . ?
C19 C20 1.37(2) . ?
C19 H19A 0.9300 . ?
C20 C21 1.45(2) . ?
C22 H22A 0.9600 . ?
C22 H22B 0.9600 . ?
C22 H22C 0.9600 . ?
C1X H1XA 0.9600 . ?
C1X H1XB 0.9600 . ?
C1X H1XC 0.9600 . ?
C2X C3X 1.36(2) . ?
C2X C7X 1.41(2) . ?
C3X C4X 1.44(3) . ?
C3X H3XA 0.9300 . ?
C4X C5X 1.43(3) . ?
C5X C6X 1.36(2) . ?
C5X H5XA 0.9300 . ?
C6X C7X 1.39(2) . ?
C6X C8X 1.49(2) . ?
C8X H8XA 0.9300 . ?
C9X C10X 1.36(2) . ?
C9X C14X 1.39(2) . ?
C10X C11X 1.34(2) . ?
C10X H10B 0.9300 . ?
C11X C12X 1.39(2) . ?
C11X H11B 0.9300 . ?
C12X C13X 1.38(2) . ?
C12X H12B 0.9300 . ?
C13X C14X 1.38(2) . ?
C13X H13B 0.9300 . ?
C15X C16X 1.47(2) . ?
C15X H15B 0.9300 . ?
C16X C17X 1.36(2) . ?
C16X C21X 1.42(2) . ?
C17X C18X 1.34(2) . ?
C17X H17B 0.9300 . ?
C18X C19X 1.40(2) . ?
C19X C20X 1.36(2) . ?
C19X H19B 0.9300 . ?
C20X C21X 1.38(2) . ?
C22X H22D 0.9600 . ?
C22X H22E 0.9600 . ?
C22X H22F 0.9600 . ?
C1Y H1YA 0.9600 . ?
C1Y H1YB 0.9600 . ?
C1Y H1YC 0.9600 . ?
C2Y C3Y 1.36(2) . ?
C2Y C7Y 1.38(2) . ?
C3Y C4Y 1.37(2) . ?
C3Y H3YA 0.9300 . ?
C4Y C5Y 1.37(2) . ?
C5Y C6Y 1.40(2) . ?
C5Y H5YA 0.9300 . ?
C6Y C7Y 1.39(2) . ?
C6Y C8Y 1.46(2) . ?
C8Y H8YA 0.9300 . ?
C9Y C10Y 1.39(2) . ?
C9Y C14Y 1.42(2) . ?
C10Y C11Y 1.36(2) . ?
C10Y H10C 0.9300 . ?
C11Y C12Y 1.38(3) . ?
C11Y H11C 0.9300 . ?
C12Y C13Y 1.37(3) . ?
C12Y H12C 0.9300 . ?
C13Y C14Y 1.39(2) . ?
C13Y H13C 0.9300 . ?
C15Y C16Y 1.47(2) . ?
C15Y H15C 0.9300 . ?
C16Y C21Y 1.388(19) . ?
C16Y C17Y 1.40(2) . ?
C17Y C18Y 1.33(2) . ?
C17Y H17C 0.9300 . ?
C18Y C19Y 1.39(2) . ?
C19Y C20Y 1.41(2) . ?
C19Y H19C 0.9300 . ?
C20Y C21Y 1.41(2) . ?
C22Y H22G 0.9600 . ?
C22Y H22H 0.9600 . ?
C22Y H22I 0.9600 . ?
C1Z H1ZA 0.9600 . ?
C1Z H1ZB 0.9600 . ?
C1Z H1ZC 0.9600 . ?
C2Z C7Z 1.38(2) . ?
C2Z C3Z 1.41(2) . ?
C3Z C4Z 1.36(3) . ?
C3Z H3ZA 0.9300 . ?
C4Z C5Z 1.38(3) . ?
C5Z C6Z 1.43(2) . ?
C5Z H5ZB 0.9300 . ?
C6Z C7Z 1.40(2) . ?
C6Z C8Z 1.45(2) . ?
C8Z H8ZA 0.9300 . ?
C9Z C14Z 1.38(2) . ?
C9Z C10Z 1.40(2) . ?
C10Z C11Z 1.41(3) . ?
C10Z H10D 0.9300 . ?
C11Z C12Z 1.37(2) . ?
C11Z H11D 0.9300 . ?
C12Z C13Z 1.42(2) . ?
C12Z H12D 0.9300 . ?
C13Z C14Z 1.40(2) . ?
C13Z H13D 0.9300 . ?
C15Z C16Z 1.46(2) . ?
C15Z H15D 0.9300 . ?
C16Z C21Z 1.40(2) . ?
C16Z C17Z 1.41(2) . ?
C17Z C18Z 1.35(2) . ?
C17Z H17D 0.9300 . ?
C18Z C19Z 1.39(2) . ?
C19Z C20Z 1.34(2) . ?
C19Z H19D 0.9300 . ?
C20Z C21Z 1.41(2) . ?
C22Z H22J 0.9600 . ?
C22Z H22K 0.9600 . ?
C22Z H22L 0.9600 . ?
N5 O13 1.290(10) . ?
N5 O15 1.290(10) . ?
N5 O14 1.290(10) . ?
N5' O14' 1.277(10) . ?
N5' O15' 1.282(10) . ?
N5' O13' 1.287(10) . ?
